data_7210110
loop_
_publ_author_name
'Cunha, Anna C.'
'Ferreira, Vitor F.'
'Jord\~ao, Alessandro K.'
'de Souza, Maria C. B. V.'
'Wardell, Solange M. S. V.'
'Wardell, James L.'
'Tan, Peiyu Amelia'
'Bettens, Ryan P. A.'
'Seth, Saikat Kumar'
'Tiekink, Edward R. T.'

_publ_section_title
;
 Aryl-substituents moderate the nature of hydrogen bonds, N--H&#x22EF;N
 versus N--H&#x22EF;O, leading to supramolecular chains in the crystal
 structures of N-arylamino 1,2,3-triazole esters
;
_journal_issue 24
_journal_name_full CrystEngComm
_journal_page_first 4917
_journal_paper_doi 10.1039/c3ce40102b
_journal_volume 15
_journal_year 2013
_chemical_formula_moiety 'C12 H13 Br N4 O2'
_chemical_formula_sum 'C12 H13 Br N4 O2'
_chemical_formula_weight 325.17
_chemical_name_systematic
;
?
;
_space_group_IT_number 14
_symmetry_cell_setting monoclinic
_symmetry_space_group_name_Hall '-P 2ybc'
_symmetry_space_group_name_H-M 'P 1 21/c 1'
_atom_sites_solution_hydrogens geom
_atom_sites_solution_primary direct
_atom_sites_solution_secondary difmap
_audit_creation_method SHELXL-97
_cell_angle_alpha 90.00
_cell_angle_beta 105.3049(13)
_cell_angle_gamma 90.00
_cell_formula_units_Z 4
_cell_length_a 12.7435(3)
_cell_length_b 9.9927(2)
_cell_length_c 11.1150(3)
_cell_measurement_reflns_used 3306
_cell_measurement_temperature 120(2)
_cell_measurement_theta_max 27.5
_cell_measurement_theta_min 2.9
_cell_volume 1365.21(6)
_computing_cell_refinement 'DENZO (Otwinowski & Minor, 1997) & COLLECT'
_computing_data_collection 'COLLECT (Hooft, 1998)'
_computing_data_reduction 'DENZO & COLLECT'
_computing_molecular_graphics 'ORTEP-3 (Farrugia, 1997), DIAMOND (Brandenburg, 2006)'
_computing_publication_material 'publCIF (Westrip, 2010)'
_computing_structure_refinement 'SHELXL97 (Sheldrick, 2008)'
_computing_structure_solution 'SHELXS97 (Sheldrick, 2008)'
_diffrn_ambient_temperature 120(2)
_diffrn_detector_area_resol_mean 9.091
_diffrn_measured_fraction_theta_full 0.999
_diffrn_measured_fraction_theta_max 0.999
_diffrn_measurement_device_type 'Enraf Nonius KappaCCD area detector'
_diffrn_measurement_method '\f and \w scans'
_diffrn_radiation_monochromator '10 cm confocal mirrors'
_diffrn_radiation_source 'Enraf Nonius FR591 rotating anode'
_diffrn_radiation_type MoK\a
_diffrn_radiation_wavelength 0.71073
_diffrn_reflns_av_R_equivalents 0.047
_diffrn_reflns_av_sigmaI/netI 0.029
_diffrn_reflns_limit_h_max 16
_diffrn_reflns_limit_h_min -16
_diffrn_reflns_limit_k_max 12
_diffrn_reflns_limit_k_min -12
_diffrn_reflns_limit_l_max 14
_diffrn_reflns_limit_l_min -14
_diffrn_reflns_number 20395
_diffrn_reflns_theta_full 27.5
_diffrn_reflns_theta_max 27.5
_diffrn_reflns_theta_min 2.8
_diffrn_standards_decay_% 0
_diffrn_standards_number 0
_exptl_absorpt_coefficient_mu 3.015
_exptl_absorpt_correction_T_max 1.000
_exptl_absorpt_correction_T_min 0.727
_exptl_absorpt_correction_type multi-scan
_exptl_absorpt_process_details '(SADABS; Sheldrick, 2007)'
_exptl_crystal_colour light-brown
_exptl_crystal_density_diffrn 1.582
_exptl_crystal_density_method 'not measured'
_exptl_crystal_description block
_exptl_crystal_F_000 656
_exptl_crystal_size_max 0.36
_exptl_crystal_size_mid 0.30
_exptl_crystal_size_min 0.14
_refine_diff_density_max 0.28
_refine_diff_density_min -0.54
_refine_diff_density_rms 0.065
_refine_ls_extinction_method none
_refine_ls_goodness_of_fit_ref 1.02
_refine_ls_hydrogen_treatment mixed
_refine_ls_matrix_type full
_refine_ls_number_parameters 177
_refine_ls_number_reflns 3126
_refine_ls_number_restraints 1
_refine_ls_restrained_S_all 1.02
_refine_ls_R_factor_all 0.041
_refine_ls_R_factor_gt 0.028
_refine_ls_shift/su_max 0.001
_refine_ls_shift/su_mean 0.000
_refine_ls_structure_factor_coef Fsqd
_refine_ls_weighting_details 'calc w=1/[\s^2^(Fo^2^)+(0.0359P)^2^+0.6692P] where P=(Fo^2^+2Fc^2^)/3'
_refine_ls_weighting_scheme calc
_refine_ls_wR_factor_gt 0.066
_refine_ls_wR_factor_ref 0.071
_reflns_number_gt 2583
_reflns_number_total 3126
_reflns_threshold_expression I>2\s(I)
_cod_data_source_file c3ce40102b.txt
_cod_data_source_block 1093
_cod_original_cell_volume 1365.17(6)
_cod_original_sg_symbol_H-M 'P 21/c'
_cod_database_code 7210110

loop_
_symmetry_equiv_pos_as_xyz
'x, y, z'
'-x, y+1/2, -z+1/2'
'-x, -y, -z'
'x, -y-1/2, z-1/2'

loop_
_atom_site_label
_atom_site_type_symbol
_atom_site_fract_x
_atom_site_fract_y
_atom_site_fract_z
_atom_site_U_iso_or_equiv
_atom_site_adp_type
_atom_site_occupancy
_atom_site_symmetry_multiplicity
_atom_site_calc_flag
_atom_site_refinement_flags
Br1 Br 0.463339(18) -0.19594(2) 0.36752(2) 0.03058(9) Uani 1 1 d .
O1 O 1.09506(13) 0.15841(15) 1.10667(13) 0.0263(3) Uani 1 1 d .
O2 O 1.19335(11) 0.07073(14) 0.98360(12) 0.0242(3) Uani 1 1 d .
N1 N 0.91861(13) 0.13520(15) 0.70082(14) 0.0176(3) Uani 1 1 d .
N2 N 0.85771(14) 0.19102(16) 0.77185(15) 0.0209(3) Uani 1 1 d .
N3 N 0.91996(14) 0.19067(15) 0.88615(15) 0.0209(3) Uani 1 1 d .
N4 N 0.87846(14) 0.12177(17) 0.57279(14) 0.0208(4) Uani 1 1 d D
H4N H 0.8888(19) 0.1940(15) 0.5335(19) 0.025 Uiso 1 1 d D
C1 C 1.01889(16) 0.10036(18) 0.76792(17) 0.0181(4) Uani 1 1 d .
C2 C 1.01876(16) 0.13758(18) 0.88788(17) 0.0184(4) Uani 1 1 d .
C3 C 1.10050(17) 0.0374(2) 0.71176(19) 0.0254(4) Uani 1 1 d .
H3A H 1.0647 0.0076 0.6268 0.038 Uiso 1 1 calc R
H3B H 1.1334 -0.0397 0.7623 0.038 Uiso 1 1 calc R
H3C H 1.1572 0.1027 0.7091 0.038 Uiso 1 1 calc R
C4 C 1.10424(16) 0.12520(18) 1.00502(18) 0.0201(4) Uani 1 1 d .
C5 C 1.28557(17) 0.0463(2) 1.08981(19) 0.0262(4) Uani 1 1 d .
H5A H 1.2635 -0.0066 1.1544 0.031 Uiso 1 1 calc R
H5B H 1.3181 0.1316 1.1271 0.031 Uiso 1 1 calc R
C6 C 1.3645(2) -0.0309(3) 1.0371(2) 0.0404(6) Uani 1 1 d .
H6A H 1.3302 -0.1140 0.9994 0.061 Uiso 1 1 calc R
H6B H 1.4295 -0.0521 1.1042 0.061 Uiso 1 1 calc R
H6C H 1.3852 0.0232 0.9735 0.061 Uiso 1 1 calc R
C7 C 0.78099(16) 0.04918(19) 0.52988(17) 0.0185(4) Uani 1 1 d .
C8 C 0.70862(16) 0.0870(2) 0.41745(18) 0.0218(4) Uani 1 1 d .
H8 H 0.7234 0.1638 0.3742 0.026 Uiso 1 1 calc R
C9 C 0.61543(17) 0.0130(2) 0.36897(19) 0.0237(4) Uani 1 1 d .
H9 H 0.5666 0.0379 0.2919 0.028 Uiso 1 1 calc R
C10 C 0.59352(17) -0.0979(2) 0.43332(18) 0.0230(4) Uani 1 1 d .
C11 C 0.66483(18) -0.1364(2) 0.54499(18) 0.0237(4) Uani 1 1 d .
H11 H 0.6491 -0.2124 0.5885 0.028 Uiso 1 1 calc R
C12 C 0.75892(17) -0.06389(19) 0.59287(18) 0.0213(4) Uani 1 1 d .
H12 H 0.8086 -0.0910 0.6687 0.026 Uiso 1 1 calc R

loop_
_atom_site_aniso_label
_atom_site_aniso_U_11
_atom_site_aniso_U_22
_atom_site_aniso_U_33
_atom_site_aniso_U_23
_atom_site_aniso_U_13
_atom_site_aniso_U_12
Br1 0.02888(13) 0.02893(13) 0.03189(14) -0.00515(9) 0.00445(9) -0.00708(9)
O1 0.0345(8) 0.0278(7) 0.0169(7) -0.0031(6) 0.0075(6) -0.0005(6)
O2 0.0233(7) 0.0316(8) 0.0169(7) -0.0008(6) 0.0039(6) 0.0010(6)
N1 0.0222(8) 0.0180(8) 0.0133(7) -0.0001(6) 0.0061(6) -0.0003(6)
N2 0.0230(9) 0.0222(8) 0.0195(8) -0.0032(7) 0.0090(7) -0.0006(7)
N3 0.0244(9) 0.0209(8) 0.0190(8) -0.0032(7) 0.0088(7) -0.0014(7)
N4 0.0267(9) 0.0240(9) 0.0120(8) 0.0017(6) 0.0056(7) -0.0032(7)
C1 0.0224(10) 0.0146(8) 0.0179(9) 0.0003(7) 0.0065(8) -0.0011(7)
C2 0.0233(10) 0.0161(9) 0.0173(9) -0.0015(7) 0.0080(8) -0.0026(8)
C3 0.0281(11) 0.0304(11) 0.0193(10) -0.0028(8) 0.0094(9) 0.0062(9)
C4 0.0254(10) 0.0168(9) 0.0189(10) 0.0000(7) 0.0072(8) -0.0034(8)
C5 0.0228(11) 0.0323(11) 0.0215(10) 0.0041(9) 0.0021(8) -0.0012(9)
C6 0.0334(13) 0.0480(15) 0.0387(14) 0.0057(12) 0.0076(11) 0.0073(11)
C7 0.0206(10) 0.0201(9) 0.0161(9) -0.0022(7) 0.0068(8) 0.0009(8)
C8 0.0246(10) 0.0228(10) 0.0186(9) 0.0029(8) 0.0071(8) 0.0011(8)
C9 0.0243(10) 0.0281(10) 0.0178(10) 0.0009(8) 0.0040(8) 0.0026(8)
C10 0.0260(11) 0.0213(9) 0.0216(10) -0.0054(8) 0.0062(8) -0.0009(8)
C11 0.0338(12) 0.0176(9) 0.0202(10) -0.0001(8) 0.0081(9) -0.0023(8)
C12 0.0277(11) 0.0212(9) 0.0148(9) 0.0007(8) 0.0053(8) 0.0018(8)

loop_
_atom_type_symbol
_atom_type_description
_atom_type_scat_dispersion_real
_atom_type_scat_dispersion_imag
_atom_type_scat_source
C C 0.0033 0.0016 'International Tables Vol C Tables 4.2.6.8 and 6.1.1.4'
H H 0.0000 0.0000 'International Tables Vol C Tables 4.2.6.8 and 6.1.1.4'
Br Br -0.2901 2.4595 'International Tables Vol C Tables 4.2.6.8 and 6.1.1.4'
N N 0.0061 0.0033 'International Tables Vol C Tables 4.2.6.8 and 6.1.1.4'
O O 0.0106 0.0060 'International Tables Vol C Tables 4.2.6.8 and 6.1.1.4'

loop_
_geom_angle_atom_site_label_1
_geom_angle_atom_site_label_2
_geom_angle_atom_site_label_3
_geom_angle
C4 O2 C5 117.89(15)
C1 N1 N2 112.81(15)
C1 N1 N4 125.71(16)
N2 N1 N4 121.45(16)
N3 N2 N1 105.62(15)
N2 N3 C2 109.64(15)
N1 N4 C7 116.82(15)
N1 N4 H4N 111.8(16)
C7 N4 H4N 119.6(16)
N1 C1 C2 102.83(16)
N1 C1 C3 123.00(17)
C2 C1 C3 134.17(18)
N3 C2 C1 109.10(17)
N3 C2 C4 120.86(16)
C1 C2 C4 130.03(18)
C1 C3 H3A 109.5
C1 C3 H3B 109.5
H3A C3 H3B 109.5
C1 C3 H3C 109.5
H3A C3 H3C 109.5
H3B C3 H3C 109.5
O1 C4 O2 124.98(19)
O1 C4 C2 124.94(18)
O2 C4 C2 110.08(16)
O2 C5 C6 104.54(17)
O2 C5 H5A 110.8
C6 C5 H5A 110.8
O2 C5 H5B 110.8
C6 C5 H5B 110.8
H5A C5 H5B 108.9
C5 C6 H6A 109.5
C5 C6 H6B 109.5
H6A C6 H6B 109.5
C5 C6 H6C 109.5
H6A C6 H6C 109.5
H6B C6 H6C 109.5
C8 C7 C12 119.70(18)
C8 C7 N4 118.62(17)
C12 C7 N4 121.56(18)
C9 C8 C7 120.04(18)
C9 C8 H8 120.0
C7 C8 H8 120.0
C8 C9 C10 119.74(19)
C8 C9 H9 120.1
C10 C9 H9 120.1
C11 C10 C9 120.68(19)
C11 C10 Br1 120.11(15)
C9 C10 Br1 119.20(16)
C12 C11 C10 119.79(19)
C12 C11 H11 120.1
C10 C11 H11 120.1
C11 C12 C7 120.03(19)
C11 C12 H12 120.0
C7 C12 H12 120.0

loop_
_geom_bond_atom_site_label_1
_geom_bond_atom_site_label_2
_geom_bond_distance
Br1 C10 1.899(2)
O1 C4 1.213(2)
O2 C4 1.336(2)
O2 C5 1.450(2)
N1 C1 1.344(2)
N1 N2 1.364(2)
N1 N4 1.386(2)
N2 N3 1.308(2)
N3 C2 1.362(3)
N4 C7 1.408(3)
N4 H4N 0.872(9)
C1 C2 1.385(3)
C1 C3 1.487(3)
C2 C4 1.466(3)
C3 H3A 0.9800
C3 H3B 0.9800
C3 H3C 0.9800
C5 C6 1.503(3)
C5 H5A 0.9900
C5 H5B 0.9900
C6 H6A 0.9800
C6 H6B 0.9800
C6 H6C 0.9800
C7 C8 1.395(3)
C7 C12 1.396(3)
C8 C9 1.382(3)
C8 H8 0.9500
C9 C10 1.387(3)
C9 H9 0.9500
C10 C11 1.385(3)
C11 C12 1.382(3)
C11 H11 0.9500
C12 H12 0.9500

loop_
_geom_torsion_atom_site_label_1
_geom_torsion_atom_site_label_2
_geom_torsion_atom_site_label_3
_geom_torsion_atom_site_label_4
_geom_torsion
C1 N1 N2 N3 -0.5(2)
N4 N1 N2 N3 -178.77(15)
N1 N2 N3 C2 0.80(19)
C1 N1 N4 C7 125.0(2)
N2 N1 N4 C7 -57.0(2)
N2 N1 C1 C2 0.0(2)
N4 N1 C1 C2 178.18(16)
N2 N1 C1 C3 179.89(17)
N4 N1 C1 C3 -1.9(3)
N2 N3 C2 C1 -0.8(2)
N2 N3 C2 C4 -179.90(16)
N1 C1 C2 N3 0.5(2)
C3 C1 C2 N3 -179.4(2)
N1 C1 C2 C4 179.43(18)
C3 C1 C2 C4 -0.4(4)
C5 O2 C4 O1 1.5(3)
C5 O2 C4 C2 -177.86(16)
N3 C2 C4 O1 0.7(3)
C1 C2 C4 O1 -178.18(19)
N3 C2 C4 O2 -179.97(16)
C1 C2 C4 O2 1.2(3)
C4 O2 C5 C6 172.61(17)
N1 N4 C7 C8 146.72(17)
N1 N4 C7 C12 -37.4(2)
C12 C7 C8 C9 0.2(3)
N4 C7 C8 C9 176.09(17)
C7 C8 C9 C10 0.8(3)
C8 C9 C10 C11 -0.9(3)
C8 C9 C10 Br1 178.44(15)
C9 C10 C11 C12 -0.1(3)
Br1 C10 C11 C12 -179.42(15)
C10 C11 C12 C7 1.1(3)
C8 C7 C12 C11 -1.1(3)
N4 C7 C12 C11 -176.95(18)
